data_4347586
loop_
_publ_author_name
'Lagaditis, Paraskevi O.'
'Schluscha\&s, Bastian'
'Demeshko, Serhiy'
'W\"urtele, Christian'
'Schneider, Sven'

_publ_section_title
;
 Square-Planar Cobalt(III) Pincer Complex.
;
_journal_issue 9
_journal_name_full 'Inorganic chemistry'
_journal_page_first 4529
_journal_page_last 4536
_journal_paper_doi 10.1021/acs.inorgchem.6b00369
_journal_volume 55
_journal_year 2016
_chemical_formula_sum 'C20 H45 Cl2 Co N P2'
_chemical_formula_weight 491.34
_chemical_name_common pvib192B
_space_group_crystal_system monoclinic
_space_group_IT_number 4
_space_group_name_Hall 'P 2yb'
_space_group_name_H-M_alt 'P 1 21 1'
_atom_sites_solution_hydrogens mixed
_cell_angle_alpha 90
_cell_angle_beta 91.112(2)
_cell_angle_gamma 90
_cell_formula_units_Z 2
_cell_length_a 7.0747(2)
_cell_length_b 14.7836(5)
_cell_length_c 12.4276(4)
_cell_measurement_reflns_used 9977
_cell_measurement_temperature 173.(2)
_cell_measurement_theta_max 30.5175
_cell_measurement_theta_min 2.7556
_cell_volume 1299.55(7)
_computing_cell_refinement 'SAINT V8.34A (Bruker AXS Inc., 2013)'
_computing_data_collection 'Bruker Instrument Service v4.2.3'
_computing_data_reduction 'SAINT V8.34A (Bruker AXS Inc., 2013)'
_computing_structure_refinement 'SHELXL-2014/6 (Sheldrick, 2014)'
_computing_structure_solution 'SHELXT-2014 (Sheldrick, 2014)'
_diffrn_ambient_temperature 173.(2)
_diffrn_detector_area_resol_mean 10.4167
_diffrn_measured_fraction_theta_full 0.997
_diffrn_measured_fraction_theta_max 0.997
_diffrn_measurement_device_type 'Bruker D8 Venture CMOS'
_diffrn_measurement_method 'omega and phi scans'
_diffrn_radiation_monochromator 'multilayer optics'
_diffrn_radiation_type MoK\a
_diffrn_radiation_wavelength 0.71073
_diffrn_reflns_av_R_equivalents 0.0472
_diffrn_reflns_av_unetI/netI 0.0449
_diffrn_reflns_limit_h_max 10
_diffrn_reflns_limit_h_min -10
_diffrn_reflns_limit_k_max 21
_diffrn_reflns_limit_k_min -21
_diffrn_reflns_limit_l_max 17
_diffrn_reflns_limit_l_min -17
_diffrn_reflns_number 42929
_diffrn_reflns_theta_full 30.58
_diffrn_reflns_theta_max 30.58
_diffrn_reflns_theta_min 2.14
_diffrn_source 'microfucus sealed tube'
_diffrn_source_type 'INCOATEC microfocus sealed tube'
_exptl_absorpt_coefficient_mu 0.995
_exptl_absorpt_correction_T_max 0.75
_exptl_absorpt_correction_T_min 0.68
_exptl_absorpt_correction_type multi-scan
_exptl_absorpt_process_details 'SADABS V2014/4 (Bruker AXS Inc.)'
_exptl_crystal_colour 'clear dark blue'
_exptl_crystal_density_diffrn 1.256
_exptl_crystal_density_method 'not measured'
_exptl_crystal_description block
_exptl_crystal_F_000 526
_exptl_crystal_size_max 0.275
_exptl_crystal_size_mid 0.236
_exptl_crystal_size_min 0.124
_refine_diff_density_max 0.264
_refine_diff_density_min -0.379
_refine_ls_abs_structure_details
;
Flack x determined using 3046 quotients [(I+)-(I-)]/[(I+)+(I-)]
(Parsons, Flack and Wagner, Acta Cryst. B69 (2013) 249-259).
;
_refine_ls_abs_structure_Flack 0.003(5)
_refine_ls_extinction_method none
_refine_ls_goodness_of_fit_ref 1.020
_refine_ls_hydrogen_treatment mixed
_refine_ls_matrix_type full
_refine_ls_number_parameters 251
_refine_ls_number_reflns 7947
_refine_ls_number_restraints 1
_refine_ls_restrained_S_all 1.019
_refine_ls_R_factor_all 0.0402
_refine_ls_R_factor_gt 0.0282
_refine_ls_shift/su_max 0.001
_refine_ls_shift/su_mean 0.000
_refine_ls_structure_factor_coef Fsqd
_refine_ls_weighting_details 'w=1/[\s^2^(Fo^2^)+(0.0226P)^2^] where P=(Fo^2^+2Fc^2^)/3'
_refine_ls_weighting_scheme calc
_refine_ls_wR_factor_gt 0.0483
_refine_ls_wR_factor_ref 0.0510
_reflns_number_gt 7018
_reflns_number_total 7947
_reflns_threshold_expression 'I > 2\s(I)'
_cod_data_source_file ic6b00369_si_002.cif
_cod_data_source_block I
_cod_database_code 4347586

loop_
_space_group_symop_operation_xyz
'x, y, z'
'-x, y+1/2, -z'

loop_
_atom_site_type_symbol
_atom_site_label
_atom_site_fract_x
_atom_site_fract_y
_atom_site_fract_z
_atom_site_U_iso_or_equiv
_atom_site_adp_type
_atom_site_calc_flag
_atom_site_refinement_flags_adp
_atom_site_refinement_flags_posn
_atom_site_occupancy
Co Co1 0.30016(3) 0.52520(2) 0.73164(2) 0.01374(6) Uani d . . 1
Cl Cl1 0.57600(7) 0.46234(4) 0.80399(4) 0.02130(11) Uani d . . 1
P P1 0.21874(7) 0.61527(4) 0.90203(4) 0.01623(11) Uani d . . 1
N N1 -0.0064(2) 0.53461(13) 0.71759(13) 0.0168(3) Uani d . . 1
C C1 -0.0724(3) 0.62511(14) 0.75184(16) 0.0193(4) Uani d . . 1
H H1A -0.2094 0.6316 0.736 0.023 Uiso calc U R 1
H H1B -0.0044 0.6729 0.7124 0.023 Uiso calc U R 1
Cl Cl2 0.38403(8) 0.64150(4) 0.62096(4) 0.02678(13) Uani d . . 1
P P2 0.23154(8) 0.39964(4) 0.59222(4) 0.01835(12) Uani d . . 1
C C2 -0.0340(3) 0.63444(15) 0.87216(16) 0.0197(4) Uani d . . 1
H H2A -0.1107 0.5898 0.9116 0.024 Uiso calc U R 1
H H2B -0.0704 0.6958 0.8962 0.024 Uiso calc U R 1
C C3 0.2139(3) 0.54725(17) 1.03020(17) 0.0281(6) Uani d . . 1
C C4 0.1531(4) 0.45281(18) 0.9946(2) 0.0382(6) Uani d . . 1
H H4A 0.0287 0.4561 0.9587 0.057 Uiso calc U R 1
H H4B 0.1459 0.4132 1.0576 0.057 Uiso calc U R 1
H H4C 0.2455 0.4284 0.9445 0.057 Uiso calc U R 1
C C5 0.0747(4) 0.5813(2) 1.1152(2) 0.0433(7) Uani d . . 1
H H5A -0.05 0.5905 1.0813 0.065 Uiso calc U R 1
H H5B 0.1207 0.6387 1.1453 0.065 Uiso calc U R 1
H H5C 0.0651 0.5364 1.1728 0.065 Uiso calc U R 1
C C6 0.4139(4) 0.5410(2) 1.0799(2) 0.0433(8) Uani d . . 1
H H6A 0.503 0.5229 1.0245 0.065 Uiso calc U R 1
H H6B 0.4155 0.496 1.1378 0.065 Uiso calc U R 1
H H6C 0.451 0.6001 1.1092 0.065 Uiso calc U R 1
C C7 0.3150(3) 0.73247(16) 0.9261(2) 0.0274(5) Uani d . . 1
C C8 0.2469(4) 0.79293(17) 0.8334(2) 0.0369(6) Uani d . . 1
H H8A 0.2793 0.7649 0.7647 0.055 Uiso calc U R 1
H H8B 0.3082 0.8522 0.8393 0.055 Uiso calc U R 1
H H8C 0.1095 0.8004 0.8366 0.055 Uiso calc U R 1
C C9 0.2555(4) 0.7755(2) 1.0323(2) 0.0434(7) Uani d . . 1
H H9A 0.2982 0.8385 1.0348 0.065 Uiso calc U R 1
H H9B 0.3127 0.742 1.0926 0.065 Uiso calc U R 1
H H9C 0.1175 0.7735 1.0373 0.065 Uiso calc U R 1
C C10 0.5308(4) 0.7261(2) 0.9218(3) 0.0443(8) Uani d . . 1
H H10A 0.567 0.6995 0.8529 0.066 Uiso calc U R 1
H H10B 0.5779 0.6879 0.981 0.066 Uiso calc U R 1
H H10C 0.5856 0.7867 0.9286 0.066 Uiso calc U R 1
C C11 -0.0739(3) 0.51514(18) 0.60635(17) 0.0268(5) Uani d . . 1
H H11A -0.0127 0.5567 0.5552 0.032 Uiso calc U R 1
H H11B -0.2124 0.5242 0.6006 0.032 Uiso calc U R 1
C C12 -0.0251(3) 0.41755(17) 0.57890(19) 0.0283(5) Uani d . . 1
H H12A -0.0676 0.4039 0.5043 0.034 Uiso calc U R 1
H H12B -0.0917 0.3761 0.6279 0.034 Uiso calc U R 1
C C13 0.2517(4) 0.28070(16) 0.6448(2) 0.0333(6) Uani d . . 1
C C14 0.4569(5) 0.24892(19) 0.6415(2) 0.0436(7) Uani d . . 1
H H14A 0.493 0.24 0.5665 0.065 Uiso calc U R 1
H H14B 0.4701 0.1917 0.6808 0.065 Uiso calc U R 1
H H14C 0.5392 0.2947 0.675 0.065 Uiso calc U R 1
C C15 0.1209(6) 0.2114(2) 0.5892(3) 0.0616(10) Uani d . . 1
H H15A 0.1588 0.2034 0.5144 0.092 Uiso calc U R 1
H H15B -0.0099 0.2331 0.5908 0.092 Uiso calc U R 1
H H15C 0.1304 0.1533 0.6271 0.092 Uiso calc U R 1
C C16 0.1978(5) 0.28729(19) 0.7638(2) 0.0422(7) Uani d . . 1
H H16A 0.069 0.3111 0.7689 0.063 Uiso calc U R 1
H H16B 0.286 0.3279 0.8016 0.063 Uiso calc U R 1
H H16C 0.2041 0.2271 0.7966 0.063 Uiso calc U R 1
C C17 0.3125(3) 0.40834(18) 0.44864(17) 0.0252(5) Uani d . . 1
C C18 0.2480(4) 0.33075(19) 0.3753(2) 0.0372(6) Uani d . . 1
H H18A 0.1107 0.3235 0.3798 0.056 Uiso calc U R 1
H H18B 0.3105 0.2746 0.3983 0.056 Uiso calc U R 1
H H18C 0.2814 0.3444 0.3009 0.056 Uiso calc U R 1
C C19 0.5276(3) 0.4146(2) 0.4500(2) 0.0394(7) Uani d . . 1
H H19A 0.5715 0.4245 0.3767 0.059 Uiso calc U R 1
H H19B 0.5813 0.3581 0.4783 0.059 Uiso calc U R 1
H H19C 0.5681 0.4651 0.496 0.059 Uiso calc U R 1
C C20 0.2347(4) 0.49692(19) 0.40216(19) 0.0374(6) Uani d . . 1
H H20A 0.2897 0.5079 0.3316 0.056 Uiso calc U R 1
H H20B 0.2677 0.5469 0.4508 0.056 Uiso calc U R 1
H H20C 0.0969 0.4927 0.3944 0.056 Uiso calc U R 1
H H111 -0.069(3) 0.4916(16) 0.7574(18) 0.018(6) Uiso d . . 1

loop_
_atom_site_aniso_label
_atom_site_aniso_U_11
_atom_site_aniso_U_22
_atom_site_aniso_U_33
_atom_site_aniso_U_12
_atom_site_aniso_U_13
_atom_site_aniso_U_23
Co1 0.01158(12) 0.01455(12) 0.01507(12) -0.00053(11) -0.00050(9) 0.00188(11)
Cl1 0.0158(2) 0.0236(3) 0.0244(3) 0.0037(2) -0.00290(19) 0.0029(2)
P1 0.0131(2) 0.0187(3) 0.0168(3) 0.0024(2) -0.00061(19) -0.0047(2)
N1 0.0141(8) 0.0175(9) 0.0187(8) 0.0006(7) -0.0016(6) -0.0025(8)
C1 0.0144(10) 0.0195(11) 0.0239(11) 0.0051(8) -0.0026(8) -0.0025(9)
Cl2 0.0344(3) 0.0225(3) 0.0235(3) -0.0071(2) 0.0044(2) 0.0071(2)
P2 0.0167(3) 0.0191(3) 0.0191(3) -0.0009(2) -0.0023(2) -0.0059(2)
C2 0.0152(10) 0.0201(11) 0.0238(11) 0.0022(8) 0.0002(8) -0.0052(9)
C3 0.0302(12) 0.0380(15) 0.0161(10) 0.0127(10) 0.0027(9) 0.0011(9)
C4 0.0533(18) 0.0316(14) 0.0302(14) 0.0057(13) 0.0112(12) 0.0124(11)
C5 0.0458(17) 0.063(2) 0.0212(13) 0.0184(14) 0.0091(12) 0.0008(12)
C6 0.0422(15) 0.065(2) 0.0223(12) 0.0273(15) -0.0081(10) -0.0032(13)
C7 0.0192(11) 0.0248(12) 0.0381(14) -0.0015(9) 0.0008(10) -0.0164(10)
C8 0.0392(15) 0.0183(12) 0.0536(17) -0.0036(11) 0.0095(13) -0.0054(11)
C9 0.0408(16) 0.0398(16) 0.0495(17) 0.0026(13) -0.0030(13) -0.0307(14)
C10 0.0208(13) 0.0406(16) 0.071(2) -0.0066(11) -0.0004(13) -0.0254(15)
C11 0.0163(10) 0.0401(14) 0.0237(10) 0.0061(10) -0.0077(8) -0.0096(11)
C12 0.0169(11) 0.0374(14) 0.0304(12) -0.0034(10) -0.0054(9) -0.0172(10)
C13 0.0503(17) 0.0163(11) 0.0333(13) -0.0042(11) 0.0004(12) -0.0057(10)
C14 0.064(2) 0.0316(14) 0.0349(15) 0.0215(14) 0.0005(14) -0.0038(12)
C15 0.089(3) 0.0276(15) 0.067(2) -0.0216(16) -0.009(2) -0.0139(14)
C16 0.063(2) 0.0236(13) 0.0402(16) -0.0117(13) 0.0142(14) 0.0037(11)
C17 0.0197(11) 0.0370(13) 0.0188(11) 0.0016(10) -0.0034(8) -0.0087(10)
C18 0.0312(14) 0.0472(17) 0.0329(14) 0.0053(12) -0.0049(11) -0.0216(12)
C19 0.0221(12) 0.067(2) 0.0288(13) -0.0052(13) 0.0019(10) -0.0076(13)
C20 0.0488(17) 0.0452(16) 0.0181(11) 0.0062(12) -0.0019(11) -0.0020(10)

loop_
_atom_type_symbol
_atom_type_description
_atom_type_scat_dispersion_real
_atom_type_scat_dispersion_imag
_atom_type_scat_source
C C 0.0033 0.0016 'International Tables Vol C Tables 4.2.6.8 and 6.1.1.4'
H H 0.0000 0.0000 'International Tables Vol C Tables 4.2.6.8 and 6.1.1.4'
N N 0.0061 0.0033 'International Tables Vol C Tables 4.2.6.8 and 6.1.1.4'
P P 0.1023 0.0942 'International Tables Vol C Tables 4.2.6.8 and 6.1.1.4'
Cl Cl 0.1484 0.1585 'International Tables Vol C Tables 4.2.6.8 and 6.1.1.4'
Co Co 0.3494 0.9721 'International Tables Vol C Tables 4.2.6.8 and 6.1.1.4'

loop_
_geom_angle_atom_site_label_1
_geom_angle_atom_site_label_2
_geom_angle_atom_site_label_3
_geom_angle
N1 Co1 Cl2 99.98(5)
N1 Co1 Cl1 152.07(5)
Cl2 Co1 Cl1 107.89(2)
N1 Co1 P1 78.15(5)
Cl2 Co1 P1 99.82(2)
Cl1 Co1 P1 95.053(19)
N1 Co1 P2 79.50(5)
Cl2 Co1 P2 100.64(2)
Cl1 Co1 P2 96.76(2)
P1 Co1 P2 151.90(2)
C2 P1 C7 103.73(10)
C2 P1 C3 102.66(10)
C7 P1 C3 111.65(11)
C2 P1 Co1 98.37(7)
C7 P1 Co1 121.35(8)
C3 P1 Co1 115.27(7)
C11 N1 C1 110.22(17)
C11 N1 Co1 111.39(12)
C1 N1 Co1 110.71(12)
C11 N1 H111 102.5(15)
C1 N1 H111 108.0(14)
Co1 N1 H111 113.7(15)
N1 C1 C2 108.24(16)
N1 C1 H1A 110.1
C2 C1 H1A 110.1
N1 C1 H1B 110.1
C2 C1 H1B 110.1
H1A C1 H1B 108.4
C12 P2 C13 103.53(12)
C12 P2 C17 102.84(11)
C13 P2 C17 111.70(11)
C12 P2 Co1 97.44(7)
C13 P2 Co1 115.30(8)
C17 P2 Co1 121.95(8)
C1 C2 P1 109.80(14)
C1 C2 H2A 109.7
P1 C2 H2A 109.7
C1 C2 H2B 109.7
P1 C2 H2B 109.7
H2A C2 H2B 108.2
C4 C3 C6 108.3(2)
C4 C3 C5 108.5(2)
C6 C3 C5 109.9(2)
C4 C3 P1 104.65(15)
C6 C3 P1 109.92(18)
C5 C3 P1 115.24(17)
C3 C4 H4A 109.5
C3 C4 H4B 109.5
H4A C4 H4B 109.5
C3 C4 H4C 109.5
H4A C4 H4C 109.5
H4B C4 H4C 109.5
C3 C5 H5A 109.5
C3 C5 H5B 109.5
H5A C5 H5B 109.5
C3 C5 H5C 109.5
H5A C5 H5C 109.5
H5B C5 H5C 109.5
C3 C6 H6A 109.5
C3 C6 H6B 109.5
H6A C6 H6B 109.5
C3 C6 H6C 109.5
H6A C6 H6C 109.5
H6B C6 H6C 109.5
C8 C7 C9 108.6(2)
C8 C7 C10 108.0(2)
C9 C7 C10 110.3(2)
C8 C7 P1 108.07(17)
C9 C7 P1 114.48(19)
C10 C7 P1 107.17(17)
C7 C8 H8A 109.5
C7 C8 H8B 109.5
H8A C8 H8B 109.5
C7 C8 H8C 109.5
H8A C8 H8C 109.5
H8B C8 H8C 109.5
C7 C9 H9A 109.5
C7 C9 H9B 109.5
H9A C9 H9B 109.5
C7 C9 H9C 109.5
H9A C9 H9C 109.5
H9B C9 H9C 109.5
C7 C10 H10A 109.5
C7 C10 H10B 109.5
H10A C10 H10B 109.5
C7 C10 H10C 109.5
H10A C10 H10C 109.5
H10B C10 H10C 109.5
N1 C11 C12 108.81(19)
N1 C11 H11A 109.9
C12 C11 H11A 109.9
N1 C11 H11B 109.9
C12 C11 H11B 109.9
H11A C11 H11B 108.3
C11 C12 P2 110.11(15)
C11 C12 H12A 109.6
P2 C12 H12A 109.6
C11 C12 H12B 109.6
P2 C12 H12B 109.6
H12A C12 H12B 108.2
C14 C13 C15 110.3(2)
C14 C13 C16 107.4(2)
C15 C13 C16 108.4(2)
C14 C13 P2 110.12(19)
C15 C13 P2 115.2(2)
C16 C13 P2 104.87(17)
C13 C14 H14A 109.5
C13 C14 H14B 109.5
H14A C14 H14B 109.5
C13 C14 H14C 109.5
H14A C14 H14C 109.5
H14B C14 H14C 109.5
C13 C15 H15A 109.5
C13 C15 H15B 109.5
H15A C15 H15B 109.5
C13 C15 H15C 109.5
H15A C15 H15C 109.5
H15B C15 H15C 109.5
C13 C16 H16A 109.5
C13 C16 H16B 109.5
H16A C16 H16B 109.5
C13 C16 H16C 109.5
H16A C16 H16C 109.5
H16B C16 H16C 109.5
C19 C17 C18 109.8(2)
C19 C17 C20 107.7(2)
C18 C17 C20 108.4(2)
C19 C17 P2 108.33(16)
C18 C17 P2 114.80(18)
C20 C17 P2 107.55(16)
C17 C18 H18A 109.5
C17 C18 H18B 109.5
H18A C18 H18B 109.5
C17 C18 H18C 109.5
H18A C18 H18C 109.5
H18B C18 H18C 109.5
C17 C19 H19A 109.5
C17 C19 H19B 109.5
H19A C19 H19B 109.5
C17 C19 H19C 109.5
H19A C19 H19C 109.5
H19B C19 H19C 109.5
C17 C20 H20A 109.5
C17 C20 H20B 109.5
H20A C20 H20B 109.5
C17 C20 H20C 109.5
H20A C20 H20C 109.5
H20B C20 H20C 109.5

loop_
_geom_bond_atom_site_label_1
_geom_bond_atom_site_label_2
_geom_bond_distance
Co1 N1 2.1772(16)
Co1 Cl2 2.2873(6)
Co1 Cl1 2.3264(5)
Co1 P1 2.5761(6)
Co1 P2 2.5789(6)
P1 C2 1.841(2)
P1 C7 1.883(2)
P1 C3 1.885(2)
N1 C11 1.482(3)
N1 C1 1.482(3)
N1 H111 0.92(2)
C1 C2 1.521(3)
C1 H1A 0.99
C1 H1B 0.99
P2 C12 1.839(2)
P2 C13 1.881(3)
P2 C17 1.889(2)
C2 H2A 0.99
C2 H2B 0.99
C3 C4 1.524(4)
C3 C6 1.536(3)
C3 C5 1.542(3)
C4 H4A 0.98
C4 H4B 0.98
C4 H4C 0.98
C5 H5A 0.98
C5 H5B 0.98
C5 H5C 0.98
C6 H6A 0.98
C6 H6B 0.98
C6 H6C 0.98
C7 C8 1.529(4)
C7 C9 1.531(3)
C7 C10 1.532(3)
C8 H8A 0.98
C8 H8B 0.98
C8 H8C 0.98
C9 H9A 0.98
C9 H9B 0.98
C9 H9C 0.98
C10 H10A 0.98
C10 H10B 0.98
C10 H10C 0.98
C11 C12 1.524(3)
C11 H11A 0.99
C11 H11B 0.99
C12 H12A 0.99
C12 H12B 0.99
C13 C14 1.527(4)
C13 C15 1.536(4)
C13 C16 1.537(4)
C14 H14A 0.98
C14 H14B 0.98
C14 H14C 0.98
C15 H15A 0.98
C15 H15B 0.98
C15 H15C 0.98
C16 H16A 0.98
C16 H16B 0.98
C16 H16C 0.98
C17 C19 1.524(3)
C17 C18 1.529(3)
C17 C20 1.529(4)
C18 H18A 0.98
C18 H18B 0.98
C18 H18C 0.98
C19 H19A 0.98
C19 H19B 0.98
C19 H19C 0.98
C20 H20A 0.98
C20 H20B 0.98
C20 H20C 0.98

loop_
_geom_torsion_atom_site_label_1
_geom_torsion_atom_site_label_2
_geom_torsion_atom_site_label_3
_geom_torsion_atom_site_label_4
_geom_torsion
C11 N1 C1 C2 168.98(16)
Co1 N1 C1 C2 -67.32(17)
N1 C1 C2 P1 56.19(19)
C7 P1 C2 C1 103.71(16)
C3 P1 C2 C1 -139.93(15)
Co1 P1 C2 C1 -21.55(15)
C2 P1 C3 C4 75.22(18)
C7 P1 C3 C4 -174.24(16)
Co1 P1 C3 C4 -30.51(18)
C2 P1 C3 C6 -168.64(18)
C7 P1 C3 C6 -58.1(2)
Co1 P1 C3 C6 85.63(18)
C2 P1 C3 C5 -43.9(2)
C7 P1 C3 C5 66.7(2)
Co1 P1 C3 C5 -149.59(18)
C2 P1 C7 C8 -48.97(18)
C3 P1 C7 C8 -158.83(16)
Co1 P1 C7 C8 59.95(18)
C2 P1 C7 C9 72.2(2)
C3 P1 C7 C9 -37.7(2)
Co1 P1 C7 C9 -178.92(16)
C2 P1 C7 C10 -165.16(19)
C3 P1 C7 C10 85.0(2)
Co1 P1 C7 C10 -56.2(2)
C1 N1 C11 C12 -172.96(17)
Co1 N1 C11 C12 63.7(2)
N1 C11 C12 P2 -58.4(2)
C13 P2 C12 C11 144.48(17)
C17 P2 C12 C11 -99.10(18)
Co1 P2 C12 C11 26.14(17)
C12 P2 C13 C14 169.85(18)
C17 P2 C13 C14 59.9(2)
Co1 P2 C13 C14 -85.02(18)
C12 P2 C13 C15 44.3(3)
C17 P2 C13 C15 -65.7(3)
Co1 P2 C13 C15 149.4(2)
C12 P2 C13 C16 -74.8(2)
C17 P2 C13 C16 175.17(17)
Co1 P2 C13 C16 30.3(2)
C12 P2 C17 C19 168.24(19)
C13 P2 C17 C19 -81.3(2)
Co1 P2 C17 C19 60.9(2)
C12 P2 C17 C18 -68.7(2)
C13 P2 C17 C18 41.7(2)
Co1 P2 C17 C18 -176.08(14)
C12 P2 C17 C20 52.07(19)
C13 P2 C17 C20 162.49(17)
Co1 P2 C17 C20 -55.31(18)
